data_7219901
loop_
_publ_author_name
'Wojta\'s, Maciej'
'G\;agor, Anna'
'Czupi\'nski, Olaf'
'Piecha-Bisiorek, Anna'
'Isakov, Dmitry'
'Medycki, Wojciech'
'Jakubas, Ryszard'

_publ_section_title
;
 Polar and antiferroelectric behaviour of a hybrid crystal -- piperazinium
 perchlorate
;
_journal_issue 16
_journal_name_full CrystEngComm
_journal_page_first 3171
_journal_paper_doi 10.1039/C5CE00161G
_journal_volume 17
_journal_year 2015
_chemical_formula_sum 'C4 H11 Cl N2 O4'
_chemical_formula_weight 186.60
_chemical_name_systematic
; 
 ? 
;
_space_group_IT_number 2
_symmetry_cell_setting triclinic
_symmetry_space_group_name_Hall '-P 1'
_symmetry_space_group_name_H-M 'P -1'
_atom_sites_solution_hydrogens geom
_atom_sites_solution_primary direct
_atom_sites_solution_secondary difmap
_audit_creation_method SHELXL-97
_audit_update_record
;
2014-08-14 deposited with the CCDC.
2015-03-16 downloaded from the CCDC.
;
_cell_angle_alpha 84.190(14)
_cell_angle_beta 88.360(14)
_cell_angle_gamma 76.009(10)
_cell_formula_units_Z 4
_cell_length_a 8.0326(8)
_cell_length_b 8.0754(10)
_cell_length_c 12.745(2)
_cell_measurement_reflns_used 2987
_cell_measurement_temperature 413(2)
_cell_measurement_theta_max 25.68
_cell_measurement_theta_min 2.93
_cell_volume 798.07(18)
_computing_structure_refinement 'SHELXL-97 (Sheldrick, 1997)'
_computing_structure_solution 'SHELXS-97 (Sheldrick, 1990)'
_diffrn_ambient_temperature 413(2)
_diffrn_measured_fraction_theta_full 0.987
_diffrn_measured_fraction_theta_max 0.987
_diffrn_measurement_device_type 'Xcalibur, Sapphire1, long nozzle'
_diffrn_measurement_method '\w scans'
_diffrn_radiation_monochromator graphite
_diffrn_radiation_source 'fine-focus sealed tube'
_diffrn_radiation_type MoK\a
_diffrn_radiation_wavelength 0.71073
_diffrn_reflns_av_R_equivalents 0.0324
_diffrn_reflns_av_sigmaI/netI 0.0534
_diffrn_reflns_limit_h_max 9
_diffrn_reflns_limit_h_min -8
_diffrn_reflns_limit_k_max 9
_diffrn_reflns_limit_k_min -9
_diffrn_reflns_limit_l_max 15
_diffrn_reflns_limit_l_min -15
_diffrn_reflns_number 7153
_diffrn_reflns_theta_full 25.68
_diffrn_reflns_theta_max 25.68
_diffrn_reflns_theta_min 2.93
_exptl_absorpt_coefficient_mu 0.451
_exptl_absorpt_correction_T_max 1.00000
_exptl_absorpt_correction_T_min 0.99616
_exptl_absorpt_correction_type multi-scan
_exptl_absorpt_process_details
;
CrysAlis RED, Oxford Diffraction Ltd.,
Version 1.171.33.42 (release 29-05-2009 CrysAlis171 .NET)
(compiled May 29 2009,17:40:42)
Empirical absorption correction using spherical harmonics,
 implemented in SCALE3 ABSPACK scaling algorithm.
;
_exptl_crystal_colour colourles
_exptl_crystal_density_diffrn 1.553
_exptl_crystal_density_method 'not measured'
_exptl_crystal_description transparent
_exptl_crystal_F_000 392
_exptl_crystal_size_max 0.21
_exptl_crystal_size_mid 0.19
_exptl_crystal_size_min 0.15
_refine_diff_density_max 0.363
_refine_diff_density_min -0.366
_refine_diff_density_rms 0.054
_refine_ls_extinction_coef 0.033(4)
_refine_ls_extinction_expression Fc^*^=kFc[1+0.001xFc^2^\l^3^/sin(2\q)]^-1/4^
_refine_ls_extinction_method SHELXL
_refine_ls_goodness_of_fit_ref 0.895
_refine_ls_matrix_type full
_refine_ls_number_parameters 236
_refine_ls_number_reflns 2987
_refine_ls_number_restraints 11
_refine_ls_restrained_S_all 0.898
_refine_ls_R_factor_all 0.0920
_refine_ls_R_factor_gt 0.0494
_refine_ls_shift/su_max 0.000
_refine_ls_shift/su_mean 0.000
_refine_ls_structure_factor_coef Fsqd
_refine_ls_weighting_details 'calc w=1/[\s^2^(Fo^2^)+(0.0860P)^2^+0.0000P] where P=(Fo^2^+2Fc^2^)/3'
_refine_ls_weighting_scheme calc
_refine_ls_wR_factor_gt 0.1400
_refine_ls_wR_factor_ref 0.1507
_reflns_number_gt 1468
_reflns_number_total 2987
_reflns_threshold_expression >2sigma(I)
_cod_data_source_file c5ce00161g1.cif
_cod_data_source_block 409K
_cod_depositor_comments 'Adding full bibliography for 7219900--7219902.cif.'
_cod_original_sg_symbol_H-M P-1
_cod_database_code 7219901

loop_
_symmetry_equiv_pos_as_xyz
'x, y, z'
'-x, -y, -z'

loop_
_atom_site_label
_atom_site_type_symbol
_atom_site_fract_x
_atom_site_fract_y
_atom_site_fract_z
_atom_site_U_iso_or_equiv
_atom_site_adp_type
_atom_site_occupancy
_atom_site_symmetry_multiplicity
_atom_site_calc_flag
_atom_site_refinement_flags
Cl1 Cl 0.22775(10) 0.79213(11) 0.98265(7) 0.0550(3) Uani 1 1 d D
O1 O 0.3487(3) 0.6370(3) 0.9721(3) 0.1080(11) Uani 1 1 d D
O2 O 0.3145(4) 0.9224(4) 0.9908(2) 0.1125(12) Uani 1 1 d D
O3 O 0.1654(15) 0.844(2) 0.8803(5) 0.128(5) Uani 0.50 1 d PD
O4 O 0.0881(14) 0.8250(18) 0.9143(10) 0.151(6) Uani 0.50 1 d PD
O5 O 0.1810(13) 0.7801(16) 1.0893(3) 0.102(3) Uani 0.50 1 d PD
O6 O 0.1022(16) 0.767(2) 1.0565(11) 0.203(8) Uani 0.50 1 d PD
Cl2 Cl 0.28758(10) 0.71612(11) 0.51128(7) 0.0551(3) Uani 1 1 d D
O7 O 0.1665(4) 0.8700(3) 0.5256(2) 0.1014(10) Uani 1 1 d D
O8 O 0.1986(5) 0.5845(5) 0.5078(3) 0.1188(12) Uani 1 1 d .
O9 O 0.3679(11) 0.6544(15) 0.6067(8) 0.095(3) Uani 0.50 1 d P
O10 O 0.4352(11) 0.6877(19) 0.5725(10) 0.169(8) Uani 0.50 1 d PD
O11 O 0.3960(19) 0.748(2) 0.4279(10) 0.227(9) Uani 0.50 1 d PD
O12 O 0.3336(14) 0.7109(14) 0.4046(3) 0.092(3) Uani 0.50 1 d PD
N1 N 0.3943(3) 0.1106(4) 0.7915(2) 0.0556(8) Uani 1 1 d .
H1A H 0.5051 0.0560 0.7842 0.067 Uiso 0.50 1 calc PR
H1B H 0.3521 0.0587 0.8484 0.067 Uiso 1 1 calc R
N2 N 0.1067(3) 0.3802(4) 0.7159(2) 0.0550(8) Uani 1 1 d .
H2A H 0.1482 0.4325 0.6589 0.066 Uiso 1 1 calc R
H2B H -0.0042 0.4343 0.7236 0.066 Uiso 0.50 1 calc PR
C1 C 0.2996(4) 0.0950(5) 0.6979(3) 0.0596(10) Uani 1 1 d .
H1C H 0.2970 -0.0240 0.6955 0.072 Uiso 1 1 calc R
H1D H 0.3586 0.1299 0.6352 0.072 Uiso 1 1 calc R
C2 C 0.1177(4) 0.2044(5) 0.6986(3) 0.0582(10) Uani 1 1 d .
H2C H 0.0646 0.2017 0.6316 0.070 Uiso 1 1 calc R
H2D H 0.0531 0.1549 0.7534 0.070 Uiso 1 1 calc R
C3 C 0.1997(4) 0.3948(4) 0.8069(3) 0.0577(10) Uani 1 1 d .
H3A H 0.1408 0.3587 0.8693 0.069 Uiso 1 1 calc R
H3B H 0.1995 0.5144 0.8098 0.069 Uiso 1 1 calc R
C4 C 0.3837(4) 0.2900(5) 0.8091(3) 0.0601(10) Uani 1 1 d .
H4A H 0.4493 0.3398 0.7550 0.072 Uiso 1 1 calc R
H4B H 0.4339 0.2937 0.8769 0.072 Uiso 1 1 calc R
N3 N 0.7632(3) 0.5977(3) 0.6889(2) 0.0507(7) Uani 1 1 d .
H3C H 0.8687 0.5317 0.7043 0.061 Uiso 0.5 1 calc R
H3D H 0.7132 0.5434 0.6452 0.061 Uiso 1 1 calc PR
N4 N 0.7399(3) 0.8870(3) 0.8025(2) 0.0508(7) Uani 1 1 d .
H4C H 0.7809 0.9489 0.8458 0.061 Uiso 1 1 calc PR
H4D H 0.6333 0.9453 0.7830 0.061 Uiso 0.5 1 calc R
C5 C 0.6603(4) 0.6187(4) 0.7879(3) 0.0553(9) Uani 1 1 d .
H5A H 0.6620 0.5070 0.8245 0.066 Uiso 1 1 calc R
H5B H 0.5422 0.6760 0.7710 0.066 Uiso 1 1 calc R
C6 C 0.7334(4) 0.7225(5) 0.8578(3) 0.0541(9) Uani 1 1 d .
H6A H 0.6629 0.7404 0.9206 0.065 Uiso 1 1 calc R
H6B H 0.8481 0.6602 0.8795 0.065 Uiso 1 1 calc R
C7 C 0.8502(4) 0.8631(4) 0.7087(3) 0.0536(9) Uani 1 1 d .
H7A H 0.9655 0.8014 0.7295 0.064 Uiso 1 1 calc R
H7B H 0.8556 0.9739 0.6734 0.064 Uiso 1 1 calc R
C8 C 0.7789(4) 0.7637(5) 0.6348(3) 0.0555(9) Uani 1 1 d .
H8A H 0.6671 0.8297 0.6100 0.067 Uiso 1 1 calc R
H8B H 0.8542 0.7442 0.5741 0.067 Uiso 1 1 calc R

loop_
_atom_site_aniso_label
_atom_site_aniso_U_11
_atom_site_aniso_U_22
_atom_site_aniso_U_33
_atom_site_aniso_U_23
_atom_site_aniso_U_13
_atom_site_aniso_U_12
Cl1 0.0546(6) 0.0524(7) 0.0581(7) -0.0054(5) -0.0020(5) -0.0130(5)
O1 0.099(2) 0.088(3) 0.124(3) -0.036(2) -0.005(2) 0.0128(19)
O2 0.156(3) 0.115(3) 0.096(2) -0.031(2) 0.010(2) -0.082(3)
O3 0.165(10) 0.121(8) 0.115(6) 0.055(6) -0.097(7) -0.085(9)
O4 0.110(8) 0.112(10) 0.237(14) -0.047(10) -0.111(8) -0.009(6)
O5 0.125(8) 0.092(6) 0.095(5) -0.010(4) 0.066(5) -0.044(7)
O6 0.111(9) 0.153(11) 0.329(19) 0.012(13) 0.142(11) -0.031(8)
Cl2 0.0533(6) 0.0520(7) 0.0583(7) -0.0065(5) -0.0036(5) -0.0085(5)
O7 0.108(2) 0.082(2) 0.097(2) -0.0282(18) -0.0074(18) 0.0202(19)
O8 0.153(3) 0.111(3) 0.115(3) -0.029(2) 0.001(2) -0.068(3)
O9 0.088(6) 0.096(5) 0.099(5) 0.025(4) -0.068(5) -0.026(5)
O10 0.071(6) 0.190(14) 0.260(18) -0.125(13) -0.083(8) -0.005(6)
O11 0.142(11) 0.197(15) 0.299(19) 0.082(12) 0.153(13) -0.019(8)
O12 0.121(7) 0.080(5) 0.081(5) -0.030(4) 0.057(4) -0.033(5)
N1 0.0544(16) 0.0509(19) 0.0554(19) -0.0007(15) -0.0030(14) -0.0024(14)
N2 0.0502(15) 0.0460(18) 0.062(2) -0.0029(15) -0.0022(14) 0.0000(14)
C1 0.060(2) 0.056(3) 0.063(3) -0.024(2) -0.0017(19) -0.0067(19)
C2 0.0506(19) 0.060(3) 0.067(3) -0.016(2) -0.0090(17) -0.0136(19)
C3 0.0510(19) 0.051(2) 0.071(3) -0.025(2) -0.0067(18) -0.0024(18)
C4 0.052(2) 0.064(3) 0.067(3) -0.016(2) -0.0105(18) -0.0159(19)
N3 0.0525(15) 0.0426(18) 0.0558(18) -0.0138(14) -0.0130(14) -0.0037(14)
N4 0.0463(14) 0.0460(18) 0.0585(19) -0.0155(15) -0.0128(14) -0.0020(13)
C5 0.0591(19) 0.053(2) 0.058(2) -0.0001(18) -0.0047(18) -0.0243(18)
C6 0.0578(19) 0.064(3) 0.037(2) -0.0016(18) -0.0016(16) -0.0096(19)
C7 0.0535(18) 0.050(2) 0.059(2) 0.0010(18) -0.0045(17) -0.0187(17)
C8 0.0564(19) 0.071(3) 0.037(2) -0.0074(19) -0.0026(16) -0.0123(19)

loop_
_atom_type_symbol
_atom_type_description
_atom_type_scat_dispersion_real
_atom_type_scat_dispersion_imag
_atom_type_scat_source
C C 0.0033 0.0016 'International Tables Vol C Tables 4.2.6.8 and 6.1.1.4'
H H 0.0000 0.0000 'International Tables Vol C Tables 4.2.6.8 and 6.1.1.4'
N N 0.0061 0.0033 'International Tables Vol C Tables 4.2.6.8 and 6.1.1.4'
O O 0.0106 0.0060 'International Tables Vol C Tables 4.2.6.8 and 6.1.1.4'
Cl Cl 0.1484 0.1585 'International Tables Vol C Tables 4.2.6.8 and 6.1.1.4'

loop_
_geom_angle_atom_site_label_1
_geom_angle_atom_site_label_2
_geom_angle_atom_site_label_3
_geom_angle
O6 Cl1 O4 81.6(8)
O6 Cl1 O3 114.0(8)
O4 Cl1 O3 32.6(7)
O6 Cl1 O1 110.3(8)
O4 Cl1 O1 114.6(6)
O3 Cl1 O1 103.6(7)
O6 Cl1 O2 120.4(8)
O4 Cl1 O2 118.7(6)
O3 Cl1 O2 97.6(5)
O1 Cl1 O2 109.1(2)
O6 Cl1 O5 33.3(7)
O4 Cl1 O5 113.4(8)
O3 Cl1 O5 144.2(7)
O1 Cl1 O5 103.7(6)
O2 Cl1 O5 94.8(4)
O4 O3 Cl1 73.7(4)
O3 O4 Cl1 73.8(4)
O3 O4 O6 122.8(5)
Cl1 O4 O6 49.2(4)
O6 O5 Cl1 73.1(4)
O5 O6 Cl1 73.6(4)
O5 O6 O4 120.6(8)
Cl1 O6 O4 49.2(4)
O11 Cl2 O10 84.2(9)
O11 Cl2 O7 108.1(8)
O10 Cl2 O7 114.3(6)
O11 Cl2 O8 119.8(8)
O10 Cl2 O8 120.3(7)
O7 Cl2 O8 108.3(2)
O11 Cl2 O9 115.4(8)
O10 Cl2 O9 32.0(7)
O7 Cl2 O9 108.1(6)
O8 Cl2 O9 96.4(4)
O11 Cl2 O12 30.2(9)
O10 Cl2 O12 109.5(8)
O7 Cl2 O12 109.9(5)
O8 Cl2 O12 92.1(4)
O9 Cl2 O12 136.0(7)
O10 O9 Cl2 75.1(8)
O9 O10 Cl2 72.9(5)
O9 O10 O11 119.7(9)
Cl2 O10 O11 48.0(5)
O12 O11 Cl2 75.1(5)
O12 O11 O10 115.7(12)
Cl2 O11 O10 47.9(4)
O11 O12 Cl2 74.7(5)
C1 N1 C4 112.7(3)
C1 N1 H1A 109.1
C4 N1 H1A 109.1
C1 N1 H1B 109.1
C4 N1 H1B 109.1
H1A N1 H1B 107.8
C3 N2 C2 112.4(3)
C3 N2 H2A 109.1
C2 N2 H2A 109.1
C3 N2 H2B 109.1
C2 N2 H2B 109.1
H2A N2 H2B 107.9
N1 C1 C2 111.6(3)
N1 C1 H1C 109.3
C2 C1 H1C 109.3
N1 C1 H1D 109.3
C2 C1 H1D 109.3
H1C C1 H1D 108.0
N2 C2 C1 113.7(3)
N2 C2 H2C 108.8
C1 C2 H2C 108.8
N2 C2 H2D 108.8
C1 C2 H2D 108.8
H2C C2 H2D 107.7
N2 C3 C4 113.9(3)
N2 C3 H3A 108.8
C4 C3 H3A 108.8
N2 C3 H3B 108.8
C4 C3 H3B 108.8
H3A C3 H3B 107.7
N1 C4 C3 111.5(3)
N1 C4 H4A 109.3
C3 C4 H4A 109.3
N1 C4 H4B 109.3
C3 C4 H4B 109.3
H4A C4 H4B 108.0
C8 N3 C5 112.1(3)
C8 N3 H3C 109.2
C5 N3 H3C 109.2
C8 N3 H3D 109.2
C5 N3 H3D 109.2
H3C N3 H3D 107.9
C6 N4 C7 110.6(3)
C6 N4 H4C 109.5
C7 N4 H4C 109.5
C6 N4 H4D 109.5
C7 N4 H4D 109.5
H4C N4 H4D 108.1
N3 C5 C6 109.8(2)
N3 C5 H5A 109.7
C6 C5 H5A 109.7
N3 C5 H5B 109.7
C6 C5 H5B 109.7
H5A C5 H5B 108.2
N4 C6 C5 110.5(3)
N4 C6 H6A 109.5
C5 C6 H6A 109.5
N4 C6 H6B 109.5
C5 C6 H6B 109.5
H6A C6 H6B 108.1
N4 C7 C8 109.6(2)
N4 C7 H7A 109.8
C8 C7 H7A 109.8
N4 C7 H7B 109.8
C8 C7 H7B 109.8
H7A C7 H7B 108.2
N3 C8 C7 110.3(3)
N3 C8 H8A 109.6
C7 C8 H8A 109.6
N3 C8 H8B 109.6
C7 C8 H8B 109.6
H8A C8 H8B 108.1

loop_
_geom_bond_atom_site_label_1
_geom_bond_atom_site_label_2
_geom_bond_distance
Cl1 O6 1.396(2)
Cl1 O4 1.397(2)
Cl1 O3 1.398(2)
Cl1 O1 1.4036(17)
Cl1 O2 1.4080(17)
Cl1 O5 1.400(2)
O3 O4 0.784(17)
O4 O6 1.825(15)
O5 O6 0.802(17)
Cl2 O11 1.3989(15)
Cl2 O10 1.397(2)
Cl2 O7 1.4051(17)
Cl2 O8 1.422(3)
Cl2 O9 1.382(7)
Cl2 O12 1.401(2)
O9 O10 0.766(16)
O10 O11 1.874(16)
O11 O12 0.73(2)
N1 C1 1.464(4)
N1 C4 1.470(4)
N1 H1A 0.9000
N1 H1B 0.9000
N2 C3 1.428(4)
N2 C2 1.440(4)
N2 H2A 0.9000
N2 H2B 0.9000
C1 C2 1.514(4)
C1 H1C 0.9700
C1 H1D 0.9700
C2 H2C 0.9700
C2 H2D 0.9700
C3 C4 1.515(4)
C3 H3A 0.9700
C3 H3B 0.9700
C4 H4A 0.9700
C4 H4B 0.9700
N3 C8 1.476(4)
N3 C5 1.490(4)
N3 H3C 0.9000
N3 H3D 0.9000
N4 C6 1.451(4)
N4 C7 1.467(4)
N4 H4C 0.9000
N4 H4D 0.9000
C5 C6 1.503(4)
C5 H5A 0.9700
C5 H5B 0.9700
C6 H6A 0.9700
C6 H6B 0.9700
C7 C8 1.505(4)
C7 H7A 0.9700
C7 H7B 0.9700
C8 H8A 0.9700
C8 H8B 0.9700

loop_
_geom_hbond_atom_site_label_D
_geom_hbond_atom_site_label_H
_geom_hbond_atom_site_label_A
_geom_hbond_distance_DH
_geom_hbond_distance_HA
_geom_hbond_distance_DA
_geom_hbond_angle_DHA
_geom_hbond_site_symmetry_A
N1 H1A N4 0.90 2.05 2.922(4) 163.7 1_545
N1 H1B O2 0.90 2.08 2.961(4) 166.5 1_545
N1 H1B O3 0.90 2.55 3.254(10) 135.8 1_545
N2 H2A O8 0.90 2.26 3.145(5) 168.9 .
N2 H2B N3 0.90 2.04 2.899(4) 159.1 1_455
N3 H3C N2 0.90 2.01 2.899(4) 171.5 1_655
N3 H3D O8 0.90 2.31 3.005(4) 133.6 2_666
N3 H3D O12 0.90 2.33 3.135(9) 149.3 2_666
N4 H4C O2 0.90 2.44 3.152(4) 135.9 2_677
N4 H4C O5 0.90 2.50 3.341(11) 154.8 2_677
N4 H4D N1 0.90 2.06 2.922(4) 159.0 1_565
